data_1552830
loop_
_publ_author_name
'Hu, Jianwen'
'Kan, Chao'
'Wang, Haobing'
'Ma, Haiyan'

_publ_section_title
;
 Highly Active Chiral Oxazolinyl Aminophenolate Magnesium Initiators for
 Isoselective Ring-Opening Polymerization of rac-Lactide: Dinuclearity
 Induced Enantiomorphic Site Control
;
_journal_issue 14
_journal_name_full Macromolecules
_journal_page_first 5304
_journal_paper_doi 10.1021/acs.macromol.8b00924
_journal_volume 51
_journal_year 2018
_chemical_absolute_configuration rmad
_chemical_formula_moiety 'C50 H57 Mg N3 O2 Si2, C3.5 H4'
_chemical_formula_sum 'C53.5 H61 Mg N3 O2 Si2'
_chemical_formula_weight 858.54
_space_group_crystal_system monoclinic
_space_group_IT_number 5
_space_group_name_Hall 'C 2y'
_space_group_name_H-M_alt 'C 1 2 1'
_atom_sites_solution_hydrogens geom
_atom_sites_solution_primary direct
_audit_creation_date 2016-05-12
_audit_creation_method
;
Olex2 1.2
(compiled 2016.02.19 svn.r3266 for OlexSys, GUI svn.r5155)
;
_cell_angle_alpha 90
_cell_angle_beta 98.551(5)
_cell_angle_gamma 90
_cell_formula_units_Z 4
_cell_length_a 22.162(3)
_cell_length_b 11.2330(13)
_cell_length_c 19.873(3)
_cell_measurement_reflns_used 2783
_cell_measurement_temperature 130
_cell_measurement_theta_max 22.89
_cell_measurement_theta_min 2.22
_cell_volume 4892.3(11)
_computing_cell_refinement 'SAINT v7.68A (Bruker, 2009)'
_computing_data_reduction 'SAINT v7.68A (Bruker, 2009)'
_computing_molecular_graphics 'Olex2 (Dolomanov et al., 2009)'
_computing_publication_material 'Olex2 (Dolomanov et al., 2009)'
_computing_structure_refinement 'ShelXL (Sheldrick, 2015)'
_computing_structure_solution 'ShelXT (Sheldrick, 2015)'
_diffrn_ambient_temperature 130
_diffrn_measured_fraction_theta_full 1.000
_diffrn_measured_fraction_theta_max 0.991
_diffrn_measurement_device_type 'Bruker APEX-II CCD'
_diffrn_measurement_method '\f and \w scans'
_diffrn_radiation_monochromator graphite
_diffrn_radiation_type MoK\a
_diffrn_radiation_wavelength 0.71073
_diffrn_reflns_av_R_equivalents 0.0764
_diffrn_reflns_av_unetI/netI 0.1230
_diffrn_reflns_Laue_measured_fraction_full 1.000
_diffrn_reflns_Laue_measured_fraction_max 0.991
_diffrn_reflns_limit_h_max 31
_diffrn_reflns_limit_h_min -31
_diffrn_reflns_limit_k_max 15
_diffrn_reflns_limit_k_min -14
_diffrn_reflns_limit_l_max 28
_diffrn_reflns_limit_l_min -26
_diffrn_reflns_number 24531
_diffrn_reflns_point_group_measured_fraction_full 0.830
_diffrn_reflns_point_group_measured_fraction_max 0.799
_diffrn_reflns_theta_full 26.000
_diffrn_reflns_theta_max 30.386
_diffrn_reflns_theta_min 1.858
_diffrn_standards_number 0
_exptl_absorpt_coefficient_mu 0.128
_exptl_absorpt_correction_T_max 0.7461
_exptl_absorpt_correction_T_min 0.6613
_exptl_absorpt_correction_type multi-scan
_exptl_absorpt_process_details
;
SADABS-2008/1 (Bruker,2008) was used for absorption correction.
wR2(int) was 0.0540 before and 0.0424 after correction.
The Ratio of minimum to maximum transmission is 0.8863.
The \l/2 correction factor is 0.0015.
;
_exptl_crystal_colour colourless
_exptl_crystal_density_diffrn 1.166
_exptl_crystal_description block
_exptl_crystal_F_000 1836
_exptl_crystal_size_max 0.15
_exptl_crystal_size_mid 0.1
_exptl_crystal_size_min 0.05
_refine_diff_density_max 0.274
_refine_diff_density_min -0.418
_refine_diff_density_rms 0.056
_refine_ls_abs_structure_details
;
 Flack x determined using 1626 quotients [(I+)-(I-)]/[(I+)+(I-)]
 (Parsons, Flack and Wagner, Acta Cryst. B69 (2013) 249-259).
;
_refine_ls_abs_structure_Flack 0.10(9)
_refine_ls_extinction_method none
_refine_ls_goodness_of_fit_ref 0.941
_refine_ls_hydrogen_treatment constr
_refine_ls_matrix_type full
_refine_ls_number_parameters 564
_refine_ls_number_reflns 11794
_refine_ls_number_restraints 1
_refine_ls_restrained_S_all 0.941
_refine_ls_R_factor_all 0.1342
_refine_ls_R_factor_gt 0.0497
_refine_ls_shift/su_max 0.001
_refine_ls_shift/su_mean 0.000
_refine_ls_structure_factor_coef Fsqd
_refine_ls_weighting_details 'w=1/[\s^2^(Fo^2^)+(0.0345P)^2^] where P=(Fo^2^+2Fc^2^)/3'
_refine_ls_weighting_scheme calc
_refine_ls_wR_factor_gt 0.0805
_refine_ls_wR_factor_ref 0.1039
_reflns_Friedel_coverage 0.540
_reflns_Friedel_fraction_full 0.641
_reflns_Friedel_fraction_max 0.588
_reflns_number_gt 6590
_reflns_number_total 11794
_reflns_threshold_expression 'I > 2\s(I)'
_cod_data_source_file ma8b00924_si_002.cif
_cod_data_source_block dm16274
_cod_original_cell_volume 4892.2(12)
_cod_original_formula_sum 'C53.50 H61 Mg N3 O2 Si2'
_cod_database_code 1552830
_shelx_space_group_comment
;
The symmetry employed for this shelxl refinement is uniquely defined
by the following loop, which should always be used as a source of
symmetry information in preference to the above space-group names.
They are only intended as comments.
;
_shelx_estimated_absorpt_t_max 0.994
_shelx_estimated_absorpt_t_min 0.981
_olex2_refinement_description
;
1. Fixed Uiso
 At 1.2 times of:
  All C(H) groups, All C(H,H) groups
 At 1.5 times of:
  All C(H,H,H) groups
2. Others
 Fixed Sof: H51A(0.5) H51B(0.5) H51C(0.5)
3.a Ternary CH refined with riding coordinates:
 C18(H18)
3.b Secondary CH2 refined with riding coordinates:
 C7(H7A,H7B), C8(H8A,H8B), C15(H15A,H15B), C17(H17A,H17B)
3.c Aromatic/amide H refined with riding coordinates:
 C3(H3), C5(H5), C10(H10), C11(H11), C12(H12), C13(H13), C14(H14), C20(H20),
 C21(H21), C22(H22), C23(H23), C24(H24), C28(H28), C29(H29), C30(H30), C31(H31),
  C32(H32), C34(H34), C35(H35), C36(H36), C37(H37), C38(H38), C40(H40),
 C41(H41), C42(H42), C43(H43), C44(H44), C53(H53), C54(H54), C55(H55)
3.d Idealised Me refined as rotating group:
 C25(H25A,H25B,H25C), C45(H45A,H45B,H45C), C46(H46A,H46B,H46C), C47(H47A,H47B,
 H47C), C48(H48A,H48B,H48C), C49(H49A,H49B,H49C), C50(H50A,H50B,H50C), C51(H51A,
 H51B,H51C)
;
_shelx_shelxl_version_number 2014/7
_olex2_submission_special_instructions 'No special instructions were received'

loop_
_space_group_symop_operation_xyz
'x, y, z'
'-x, y, -z'
'x+1/2, y+1/2, z'
'-x+1/2, y+1/2, -z'

loop_
_atom_site_label
_atom_site_type_symbol
_atom_site_fract_x
_atom_site_fract_y
_atom_site_fract_z
_atom_site_U_iso_or_equiv
_atom_site_adp_type
_atom_site_occupancy
_atom_site_site_symmetry_order
_atom_site_calc_flag
_atom_site_refinement_flags_posn
_atom_site_refinement_flags_adp
_atom_site_refinement_flags_occupancy
_atom_site_disorder_assembly
_atom_site_disorder_group
Si1 Si 0.81380(5) 0.68912(9) 0.34965(5) 0.0282(2) Uani 1 1 d . . . . .
Si2 Si 0.68966(5) 0.66275(10) 0.39555(5) 0.0310(3) Uani 1 1 d . . . . .
Mg1 Mg 0.71582(5) 0.53608(11) 0.26084(5) 0.0237(3) Uani 1 1 d . . . . .
O1 O 0.77736(10) 0.4747(2) 0.21203(10) 0.0230(5) Uani 1 1 d . . . . .
O2 O 0.57673(11) 0.3569(2) 0.14184(11) 0.0305(6) Uani 1 1 d . . . . .
N1 N 0.64450(13) 0.4117(3) 0.23219(13) 0.0234(7) Uani 1 1 d . . . . .
N2 N 0.66233(13) 0.6287(3) 0.17361(13) 0.0243(7) Uani 1 1 d . . . . .
N3 N 0.73895(12) 0.6453(3) 0.33861(13) 0.0261(7) Uani 1 1 d . . . . .
C1 C 0.76199(15) 0.4327(3) 0.14976(16) 0.0219(8) Uani 1 1 d . . . . .
C2 C 0.78865(15) 0.3273(3) 0.12783(16) 0.0216(7) Uani 1 1 d . . . . .
C3 C 0.76164(15) 0.2770(3) 0.06622(15) 0.0234(8) Uani 1 1 d . . . . .
H3 H 0.7765 0.2024 0.0532 0.028 Uiso 1 1 calc R . . . .
C4 C 0.71392(15) 0.3307(3) 0.02292(16) 0.0241(8) Uani 1 1 d . . . . .
C5 C 0.69573(16) 0.4421(3) 0.04108(16) 0.0251(8) Uani 1 1 d . . . . .
H5 H 0.6662 0.4841 0.0104 0.030 Uiso 1 1 calc R . . . .
C6 C 0.71889(15) 0.4946(3) 0.10225(16) 0.0227(8) Uani 1 1 d . . . . .
C7 C 0.70229(16) 0.6194(3) 0.11935(16) 0.0240(8) Uani 1 1 d . . . . .
H7A H 0.7403 0.6644 0.1342 0.029 Uiso 1 1 calc R . . . .
H7B H 0.6812 0.6578 0.0775 0.029 Uiso 1 1 calc R . . . .
C8 C 0.65485(17) 0.7549(3) 0.19326(17) 0.0293(8) Uani 1 1 d . . . . .
H8A H 0.6950 0.7841 0.2158 0.035 Uiso 1 1 calc R . . . .
H8B H 0.6268 0.7567 0.2276 0.035 Uiso 1 1 calc R . . . .
C9 C 0.63134(17) 0.8415(3) 0.13787(16) 0.0275(8) Uani 1 1 d . . . . .
C10 C 0.56997(18) 0.8733(4) 0.12551(18) 0.0380(10) Uani 1 1 d . . . . .
H10 H 0.5419 0.8369 0.1510 0.046 Uiso 1 1 calc R . . . .
C11 C 0.5494(2) 0.9574(4) 0.0765(2) 0.0483(12) Uani 1 1 d . . . . .
H11 H 0.5074 0.9780 0.0684 0.058 Uiso 1 1 calc R . . . .
C12 C 0.5893(2) 1.0114(4) 0.0393(2) 0.0461(12) Uani 1 1 d . . . . .
H12 H 0.5750 1.0693 0.0058 0.055 Uiso 1 1 calc R . . . .
C13 C 0.6501(2) 0.9808(4) 0.0508(2) 0.0421(11) Uani 1 1 d . . . . .
H13 H 0.6778 1.0170 0.0249 0.051 Uiso 1 1 calc R . . . .
C14 C 0.67092(18) 0.8978(3) 0.09993(18) 0.0340(9) Uani 1 1 d . . . . .
H14 H 0.7131 0.8786 0.1080 0.041 Uiso 1 1 calc R . . . .
C15 C 0.60410(15) 0.5660(3) 0.15133(17) 0.0275(8) Uani 1 1 d . . . . .
H15A H 0.5947 0.5663 0.1010 0.033 Uiso 1 1 calc R . . . .
H15B H 0.5704 0.6065 0.1698 0.033 Uiso 1 1 calc R . . . .
C16 C 0.61052(16) 0.4409(3) 0.17710(18) 0.0263(8) Uani 1 1 d . . . . .
C17 C 0.59898(17) 0.2448(3) 0.17467(18) 0.0330(9) Uani 1 1 d . . . . .
H17A H 0.6275 0.2041 0.1484 0.040 Uiso 1 1 calc R . . . .
H17B H 0.5647 0.1905 0.1795 0.040 Uiso 1 1 calc R . . . .
C18 C 0.63184(17) 0.2849(3) 0.24480(17) 0.0296(9) Uani 1 1 d . . . . .
H18 H 0.6709 0.2401 0.2569 0.036 Uiso 1 1 calc R . . . .
C19 C 0.59285(17) 0.2732(3) 0.30142(18) 0.0309(9) Uani 1 1 d . . . . .
C20 C 0.61277(19) 0.2069(4) 0.35859(19) 0.0418(11) Uani 1 1 d . . . . .
H20 H 0.6517 0.1696 0.3631 0.050 Uiso 1 1 calc R . . . .
C21 C 0.5768(2) 0.1934(5) 0.4100(2) 0.0554(13) Uani 1 1 d . . . . .
H21 H 0.5906 0.1462 0.4490 0.067 Uiso 1 1 calc R . . . .
C22 C 0.5212(2) 0.2490(5) 0.4038(2) 0.0550(14) Uani 1 1 d . . . . .
H22 H 0.4964 0.2401 0.4386 0.066 Uiso 1 1 calc R . . . .
C23 C 0.50070(19) 0.3180(5) 0.3473(2) 0.0497(12) Uani 1 1 d . . . . .
H23 H 0.4624 0.3574 0.3436 0.060 Uiso 1 1 calc R . . . .
C24 C 0.53652(17) 0.3291(4) 0.29600(19) 0.0369(10) Uani 1 1 d . . . . .
H24 H 0.5224 0.3754 0.2568 0.044 Uiso 1 1 calc R . . . .
C25 C 0.68326(16) 0.2687(3) -0.04069(16) 0.0314(9) Uani 1 1 d . . . . .
H25A H 0.7026 0.1912 -0.0450 0.047 Uiso 1 1 calc GR . . . .
H25B H 0.6874 0.3177 -0.0806 0.047 Uiso 1 1 calc GR . . . .
H25C H 0.6399 0.2572 -0.0377 0.047 Uiso 1 1 calc GR . . . .
C26 C 0.84044(15) 0.2652(3) 0.17540(16) 0.0225(8) Uani 1 1 d . . . . .
C27 C 0.89300(15) 0.3513(3) 0.20494(16) 0.0242(8) Uani 1 1 d . . . . .
C28 C 0.89980(16) 0.4651(3) 0.17955(18) 0.0299(9) Uani 1 1 d . . . . .
H28 H 0.8705 0.4945 0.1436 0.036 Uiso 1 1 calc R . . . .
C29 C 0.94879(17) 0.5363(4) 0.20593(19) 0.0369(9) Uani 1 1 d . . . . .
H29 H 0.9527 0.6138 0.1879 0.044 Uiso 1 1 calc R . . . .
C30 C 0.99187(18) 0.4958(4) 0.2581(2) 0.0411(11) Uani 1 1 d . . . . .
H30 H 1.0247 0.5458 0.2769 0.049 Uiso 1 1 calc R . . . .
C31 C 0.98709(17) 0.3829(4) 0.28276(19) 0.0376(10) Uani 1 1 d . . . . .
H31 H 1.0170 0.3540 0.3182 0.045 Uiso 1 1 calc R . . . .
C32 C 0.93814(16) 0.3100(4) 0.25574(17) 0.0302(9) Uani 1 1 d . . . . .
H32 H 0.9357 0.2311 0.2724 0.036 Uiso 1 1 calc R . . . .
C33 C 0.87536(15) 0.1747(3) 0.13702(16) 0.0265(8) Uani 1 1 d . . . . .
C34 C 0.89771(15) 0.2126(4) 0.07818(16) 0.0293(9) Uani 1 1 d . . . . .
H34 H 0.8870 0.2893 0.0600 0.035 Uiso 1 1 calc R . . . .
C35 C 0.93520(16) 0.1396(4) 0.04628(19) 0.0370(10) Uani 1 1 d . . . . .
H35 H 0.9502 0.1668 0.0066 0.044 Uiso 1 1 calc R . . . .
C36 C 0.95090(17) 0.0274(4) 0.0717(2) 0.0426(11) Uani 1 1 d . . . . .
H36 H 0.9765 -0.0226 0.0497 0.051 Uiso 1 1 calc R . . . .
C37 C 0.92900(17) -0.0112(4) 0.1296(2) 0.0381(10) Uani 1 1 d . . . . .
H37 H 0.9394 -0.0883 0.1473 0.046 Uiso 1 1 calc R . . . .
C38 C 0.89181(16) 0.0625(3) 0.16218(18) 0.0304(9) Uani 1 1 d . . . . .
H38 H 0.8775 0.0354 0.2022 0.037 Uiso 1 1 calc R . . . .
C39 C 0.80981(15) 0.2050(3) 0.23095(16) 0.0244(8) Uani 1 1 d . . . . .
C40 C 0.77101(17) 0.1088(3) 0.21406(19) 0.0302(9) Uani 1 1 d . . . . .
H40 H 0.7625 0.0838 0.1680 0.036 Uiso 1 1 calc R . . . .
C41 C 0.74465(17) 0.0488(4) 0.2629(2) 0.0345(9) Uani 1 1 d . . . . .
H41 H 0.7191 -0.0179 0.2503 0.041 Uiso 1 1 calc R . . . .
C42 C 0.75510(18) 0.0851(4) 0.3299(2) 0.0362(10) Uani 1 1 d . . . . .
H42 H 0.7384 0.0418 0.3639 0.043 Uiso 1 1 calc R . . . .
C43 C 0.79034(17) 0.1858(4) 0.34697(17) 0.0353(9) Uani 1 1 d . . . . .
H43 H 0.7960 0.2143 0.3925 0.042 Uiso 1 1 calc R . . . .
C44 C 0.81730(16) 0.2449(3) 0.29797(17) 0.0282(8) Uani 1 1 d . . . . .
H44 H 0.8413 0.3138 0.3103 0.034 Uiso 1 1 calc R . . . .
C45 C 0.86671(18) 0.5609(4) 0.3731(2) 0.0428(11) Uani 1 1 d . . . . .
H45A H 0.8564 0.5224 0.4142 0.064 Uiso 1 1 calc GR . . . .
H45B H 0.9088 0.5899 0.3818 0.064 Uiso 1 1 calc GR . . . .
H45C H 0.8625 0.5033 0.3357 0.064 Uiso 1 1 calc GR . . . .
C46 C 0.83423(17) 0.7510(4) 0.26824(18) 0.0365(10) Uani 1 1 d . . . . .
H46A H 0.8243 0.6924 0.2317 0.055 Uiso 1 1 calc GR . . . .
H46B H 0.8780 0.7686 0.2741 0.055 Uiso 1 1 calc GR . . . .
H46C H 0.8111 0.8242 0.2564 0.055 Uiso 1 1 calc GR . . . .
C47 C 0.83417(18) 0.8060(4) 0.41651(19) 0.0382(10) Uani 1 1 d . . . . .
H47A H 0.8134 0.8807 0.4017 0.057 Uiso 1 1 calc GR . . . .
H47B H 0.8784 0.8187 0.4236 0.057 Uiso 1 1 calc GR . . . .
H47C H 0.8213 0.7799 0.4592 0.057 Uiso 1 1 calc GR . . . .
C48 C 0.6730(2) 0.8215(4) 0.4144(2) 0.0526(12) Uani 1 1 d . . . . .
H48A H 0.7104 0.8601 0.4365 0.079 Uiso 1 1 calc GR . . . .
H48B H 0.6420 0.8244 0.4448 0.079 Uiso 1 1 calc GR . . . .
H48C H 0.6579 0.8630 0.3719 0.079 Uiso 1 1 calc GR . . . .
C49 C 0.7162(2) 0.5862(5) 0.4777(2) 0.0614(15) Uani 1 1 d . . . . .
H49A H 0.7244 0.5022 0.4690 0.092 Uiso 1 1 calc GR . . . .
H49B H 0.6846 0.5917 0.5071 0.092 Uiso 1 1 calc GR . . . .
H49C H 0.7536 0.6242 0.5001 0.092 Uiso 1 1 calc GR . . . .
C50 C 0.61329(19) 0.5971(4) 0.3621(2) 0.0473(12) Uani 1 1 d . . . . .
H50A H 0.5988 0.6296 0.3168 0.071 Uiso 1 1 calc GR . . . .
H50B H 0.5841 0.6170 0.3929 0.071 Uiso 1 1 calc GR . . . .
H50C H 0.6170 0.5104 0.3591 0.071 Uiso 1 1 calc GR . . . .
C51 C 0.5000 0.9239(7) 0.5000 0.085(3) Uani 1 2 d S T P . .
H51A H 0.5081 0.9530 0.5470 0.128 Uiso 0.5 1 calc GR . . A -1
H51B H 0.4601 0.9530 0.4783 0.128 Uiso 0.5 1 calc GR . . A -1
H51C H 0.5318 0.9530 0.4747 0.128 Uiso 0.5 1 calc GR . . A -1
C52 C 0.5000 0.7905(6) 0.5000 0.0471(16) Uani 1 2 d S T P . .
C53 C 0.5428(2) 0.7264(5) 0.5440(2) 0.0551(13) Uani 1 1 d . . . . .
H53 H 0.5725 0.7680 0.5746 0.066 Uiso 1 1 calc R . . . .
C54 C 0.5428(3) 0.6053(6) 0.5440(3) 0.0744(18) Uani 1 1 d . . . . .
H54 H 0.5724 0.5630 0.5744 0.089 Uiso 1 1 calc R . . . .
C55 C 0.5000 0.5441(8) 0.5000 0.091(3) Uani 1 2 d S T P . .
H55 H 0.5000 0.4595 0.5000 0.110 Uiso 1 2 calc RS T P . .

loop_
_atom_site_aniso_label
_atom_site_aniso_U_11
_atom_site_aniso_U_22
_atom_site_aniso_U_33
_atom_site_aniso_U_23
_atom_site_aniso_U_13
_atom_site_aniso_U_12
Si1 0.0245(5) 0.0265(6) 0.0322(5) -0.0030(5) -0.0010(4) -0.0008(5)
Si2 0.0355(6) 0.0306(7) 0.0283(5) -0.0040(5) 0.0090(4) -0.0030(5)
Mg1 0.0224(6) 0.0245(7) 0.0242(6) -0.0011(5) 0.0034(5) -0.0010(5)
O1 0.0226(13) 0.0255(14) 0.0203(12) -0.0021(10) 0.0016(10) -0.0011(11)
O2 0.0285(14) 0.0285(16) 0.0331(13) -0.0055(12) -0.0002(11) -0.0050(12)
N1 0.0222(16) 0.0220(17) 0.0263(15) 0.0011(13) 0.0047(12) -0.0021(13)
N2 0.0221(16) 0.0230(17) 0.0275(15) -0.0016(13) 0.0032(12) 0.0001(13)
N3 0.0250(16) 0.0287(18) 0.0230(14) -0.0014(13) -0.0013(11) -0.0016(13)
C1 0.0180(18) 0.023(2) 0.0246(17) 0.0003(15) 0.0025(14) -0.0036(15)
C2 0.0211(18) 0.0198(19) 0.0241(17) 0.0011(15) 0.0043(14) -0.0008(15)
C3 0.0237(19) 0.021(2) 0.0257(18) -0.0023(15) 0.0049(14) -0.0018(15)
C4 0.0217(19) 0.027(2) 0.0239(18) -0.0004(16) 0.0033(14) -0.0032(16)
C5 0.0237(19) 0.028(2) 0.0229(18) 0.0047(16) 0.0024(14) 0.0039(16)
C6 0.0207(18) 0.022(2) 0.0251(18) 0.0025(15) 0.0032(14) 0.0027(15)
C7 0.0215(19) 0.026(2) 0.0246(18) 0.0029(15) 0.0022(14) 0.0004(15)
C8 0.035(2) 0.023(2) 0.0312(19) -0.0023(17) 0.0070(16) 0.0034(17)
C9 0.034(2) 0.022(2) 0.0238(18) -0.0038(16) -0.0042(15) 0.0032(17)
C10 0.036(2) 0.039(3) 0.039(2) 0.002(2) 0.0054(18) 0.006(2)
C11 0.043(3) 0.052(3) 0.046(3) 0.006(2) -0.004(2) 0.016(2)
C12 0.058(3) 0.033(3) 0.042(3) 0.008(2) -0.009(2) 0.004(2)
C13 0.052(3) 0.028(2) 0.045(2) 0.002(2) 0.003(2) -0.008(2)
C14 0.036(2) 0.024(2) 0.041(2) 0.0014(19) 0.0002(18) -0.0030(18)
C15 0.0225(19) 0.028(2) 0.0307(19) 0.0007(16) 0.0009(15) 0.0012(16)
C16 0.0195(19) 0.028(2) 0.032(2) -0.0053(17) 0.0088(15) -0.0024(16)
C17 0.038(2) 0.024(2) 0.038(2) -0.0039(18) 0.0101(17) -0.0044(18)
C18 0.028(2) 0.026(2) 0.036(2) 0.0007(17) 0.0071(16) -0.0002(17)
C19 0.028(2) 0.029(2) 0.036(2) -0.0040(18) 0.0044(16) -0.0110(18)
C20 0.039(2) 0.049(3) 0.037(2) 0.003(2) 0.0027(18) -0.009(2)
C21 0.056(3) 0.073(4) 0.037(2) 0.007(3) 0.006(2) -0.016(3)
C22 0.046(3) 0.081(4) 0.041(3) -0.010(3) 0.015(2) -0.028(3)
C23 0.032(2) 0.072(4) 0.047(3) -0.015(2) 0.0109(19) -0.016(2)
C24 0.029(2) 0.044(3) 0.038(2) -0.006(2) 0.0072(17) -0.010(2)
C25 0.032(2) 0.031(2) 0.030(2) -0.0062(17) 0.0031(16) 0.0040(18)
C26 0.0191(18) 0.023(2) 0.0259(17) -0.0016(15) 0.0039(14) 0.0026(15)
C27 0.0200(18) 0.026(2) 0.0263(18) -0.0040(16) 0.0041(14) -0.0003(16)
C28 0.024(2) 0.029(2) 0.037(2) -0.0026(18) 0.0066(16) -0.0008(17)
C29 0.030(2) 0.031(2) 0.051(2) -0.002(2) 0.0111(18) -0.0044(19)
C30 0.028(2) 0.044(3) 0.052(3) -0.017(2) 0.0093(19) -0.017(2)
C31 0.022(2) 0.051(3) 0.038(2) -0.008(2) 0.0011(16) -0.0015(19)
C32 0.027(2) 0.032(2) 0.033(2) -0.0047(17) 0.0048(16) -0.0009(17)
C33 0.0208(18) 0.028(2) 0.0295(18) -0.0081(17) -0.0012(13) -0.0003(16)
C34 0.0219(19) 0.036(2) 0.0288(19) -0.0047(17) 0.0006(15) 0.0010(16)
C35 0.023(2) 0.054(3) 0.034(2) -0.016(2) 0.0035(15) -0.0043(19)
C36 0.024(2) 0.057(3) 0.044(2) -0.022(2) -0.0027(17) 0.011(2)
C37 0.028(2) 0.032(2) 0.049(3) -0.011(2) -0.0083(19) 0.0097(18)
C38 0.026(2) 0.027(2) 0.036(2) -0.0049(17) -0.0021(16) 0.0046(17)
C39 0.0188(17) 0.025(2) 0.0290(18) 0.0006(16) 0.0005(14) 0.0019(15)
C40 0.032(2) 0.025(2) 0.034(2) -0.0036(17) 0.0070(16) 0.0007(17)
C41 0.029(2) 0.022(2) 0.053(3) 0.004(2) 0.0082(18) -0.0033(18)
C42 0.038(2) 0.031(2) 0.040(2) 0.0105(19) 0.0087(18) 0.0039(19)
C43 0.041(2) 0.038(3) 0.0261(19) 0.0042(19) 0.0033(16) 0.001(2)
C44 0.027(2) 0.028(2) 0.0293(19) 0.0021(17) 0.0032(15) -0.0025(17)
C45 0.034(2) 0.034(3) 0.058(3) 0.001(2) -0.0036(19) 0.004(2)
C46 0.028(2) 0.038(3) 0.043(2) -0.005(2) 0.0050(17) -0.0040(19)
C47 0.033(2) 0.034(2) 0.045(2) -0.0107(19) -0.0038(18) -0.0035(18)
C48 0.045(3) 0.041(3) 0.078(3) -0.015(2) 0.030(2) -0.005(2)
C49 0.083(4) 0.071(4) 0.035(2) 0.005(2) 0.022(2) 0.005(3)
C50 0.042(3) 0.055(3) 0.050(3) -0.015(2) 0.022(2) -0.011(2)
C51 0.079(6) 0.049(5) 0.111(7) 0.000 -0.037(5) 0.000
C52 0.036(4) 0.051(4) 0.053(4) 0.000 0.003(3) 0.000
C53 0.045(3) 0.061(4) 0.059(3) 0.012(3) 0.009(2) 0.009(3)
C54 0.085(5) 0.072(5) 0.075(4) 0.026(3) 0.039(3) 0.026(4)
C55 0.147(10) 0.040(5) 0.106(8) 0.000 0.079(7) 0.000

loop_
_atom_type_symbol
_atom_type_description
_atom_type_scat_dispersion_real
_atom_type_scat_dispersion_imag
_atom_type_scat_source
C C 0.0033 0.0016 'International Tables Vol C Tables 4.2.6.8 and 6.1.1.4'
H H 0.0000 0.0000 'International Tables Vol C Tables 4.2.6.8 and 6.1.1.4'
Mg Mg 0.0486 0.0363 'International Tables Vol C Tables 4.2.6.8 and 6.1.1.4'
N N 0.0061 0.0033 'International Tables Vol C Tables 4.2.6.8 and 6.1.1.4'
O O 0.0106 0.0060 'International Tables Vol C Tables 4.2.6.8 and 6.1.1.4'
Si Si 0.0817 0.0704 'International Tables Vol C Tables 4.2.6.8 and 6.1.1.4'

loop_
_geom_angle_atom_site_label_1
_geom_angle_atom_site_label_2
_geom_angle_atom_site_label_3
_geom_angle
_geom_angle_site_symmetry_1
N3 Si1 Mg1 35.52(10) .
N3 Si1 C45 111.69(17) .
N3 Si1 C46 110.43(15) .
N3 Si1 C47 114.75(17) .
C45 Si1 Mg1 94.30(13) .
C45 Si1 C46 106.09(19) .
C45 Si1 C47 106.63(18) .
C46 Si1 Mg1 87.30(12) .
C47 Si1 Mg1 149.85(13) .
C47 Si1 C46 106.75(18) .
N3 Si2 Mg1 33.47(10) .
N3 Si2 C48 114.20(18) .
N3 Si2 C49 112.36(18) .
N3 Si2 C50 110.78(16) .
C48 Si2 Mg1 131.75(15) .
C48 Si2 C50 104.6(2) .
C49 Si2 Mg1 117.44(16) .
C49 Si2 C48 108.1(2) .
C49 Si2 C50 106.3(2) .
C50 Si2 Mg1 78.01(13) .
Si1 Mg1 Si2 58.01(3) .
O1 Mg1 Si1 89.81(8) .
O1 Mg1 Si2 145.59(8) .
O1 Mg1 N1 100.67(11) .
O1 Mg1 N2 96.39(11) .
O1 Mg1 N3 119.80(12) .
O1 Mg1 C1 23.97(9) .
O1 Mg1 C16 98.70(10) .
N1 Mg1 Si1 161.17(9) .
N1 Mg1 Si2 107.49(9) .
N1 Mg1 N2 78.94(11) .
N1 Mg1 C1 82.02(11) .
N1 Mg1 C16 24.31(10) .
N2 Mg1 Si1 115.69(9) .
N2 Mg1 Si2 107.94(9) .
N2 Mg1 C1 78.13(10) .
N2 Mg1 C16 54.84(11) .
N3 Mg1 Si1 30.17(8) .
N3 Mg1 Si2 28.21(9) .
N3 Mg1 N1 135.49(12) .
N3 Mg1 N2 111.55(12) .
N3 Mg1 C1 141.70(12) .
N3 Mg1 C16 141.16(12) .
C1 Mg1 Si1 111.64(8) .
C1 Mg1 Si2 169.36(8) .
C1 Mg1 C16 75.54(10) .
C16 Mg1 Si1 167.75(9) .
C16 Mg1 Si2 115.09(8) .
C1 O1 Mg1 119.9(2) .
C16 O2 C17 104.3(3) .
C16 N1 Mg1 112.5(2) .
C16 N1 C18 106.8(3) .
C18 N1 Mg1 137.7(2) .
C7 N2 Mg1 103.1(2) .
C8 N2 Mg1 108.1(2) .
C8 N2 C7 110.9(3) .
C15 N2 Mg1 110.7(2) .
C15 N2 C7 109.5(3) .
C15 N2 C8 114.0(3) .
Si1 N3 Mg1 114.30(15) .
Si2 N3 Si1 126.05(16) .
Si2 N3 Mg1 118.32(16) .
O1 C1 Mg1 36.09(14) .
O1 C1 C2 121.6(3) .
O1 C1 C6 120.1(3) .
C2 C1 Mg1 143.1(2) .
C2 C1 C6 118.3(3) .
C6 C1 Mg1 91.8(2) .
C1 C2 C26 119.7(3) .
C3 C2 C1 117.5(3) .
C3 C2 C26 122.4(3) .
C2 C3 H3 118.3 .
C4 C3 C2 123.4(3) .
C4 C3 H3 118.3 .
C3 C4 C25 121.4(3) .
C5 C4 C3 117.0(3) .
C5 C4 C25 121.6(3) .
C4 C5 H5 118.9 .
C4 C5 C6 122.3(3) .
C6 C5 H5 118.9 .
C1 C6 C7 118.0(3) .
C5 C6 C1 120.1(3) .
C5 C6 C7 121.8(3) .
N2 C7 C6 114.8(3) .
N2 C7 H7A 108.6 .
N2 C7 H7B 108.6 .
C6 C7 H7A 108.6 .
C6 C7 H7B 108.6 .
H7A C7 H7B 107.5 .
N2 C8 H8A 107.9 .
N2 C8 H8B 107.9 .
N2 C8 C9 117.7(3) .
H8A C8 H8B 107.2 .
C9 C8 H8A 107.9 .
C9 C8 H8B 107.9 .
C10 C9 C8 121.2(3) .
C14 C9 C8 120.9(3) .
C14 C9 C10 117.8(3) .
C9 C10 H10 119.7 .
C11 C10 C9 120.7(4) .
C11 C10 H10 119.7 .
C10 C11 H11 119.7 .
C12 C11 C10 120.5(4) .
C12 C11 H11 119.7 .
C11 C12 H12 120.2 .
C11 C12 C13 119.5(4) .
C13 C12 H12 120.2 .
C12 C13 H13 119.9 .
C12 C13 C14 120.2(4) .
C14 C13 H13 119.9 .
C9 C14 H14 119.3 .
C13 C14 C9 121.3(4) .
C13 C14 H14 119.3 .
N2 C15 H15A 110.1 .
N2 C15 H15B 110.1 .
N2 C15 C16 108.1(3) .
H15A C15 H15B 108.4 .
C16 C15 H15A 110.1 .
C16 C15 H15B 110.1 .
O2 C16 Mg1 155.9(3) .
O2 C16 C15 117.8(3) .
N1 C16 Mg1 43.22(18) .
N1 C16 O2 118.8(3) .
N1 C16 C15 123.3(3) .
C15 C16 Mg1 82.9(2) .
O2 C17 H17A 111.1 .
O2 C17 H17B 111.1 .
O2 C17 C18 103.5(3) .
H17A C17 H17B 109.0 .
C18 C17 H17A 111.1 .
C18 C17 H17B 111.1 .
N1 C18 C17 101.8(3) .
N1 C18 H18 110.2 .
N1 C18 C19 110.5(3) .
C17 C18 H18 110.2 .
C19 C18 C17 113.5(3) .
C19 C18 H18 110.2 .
C20 C19 C18 120.6(4) .
C20 C19 C24 119.0(4) .
C24 C19 C18 120.4(3) .
C19 C20 H20 119.5 .
C19 C20 C21 121.0(4) .
C21 C20 H20 119.5 .
C20 C21 H21 120.4 .
C22 C21 C20 119.2(4) .
C22 C21 H21 120.4 .
C21 C22 H22 119.7 .
C21 C22 C23 120.7(4) .
C23 C22 H22 119.7 .
C22 C23 H23 120.3 .
C22 C23 C24 119.5(4) .
C24 C23 H23 120.3 .
C19 C24 H24 119.7 .
C23 C24 C19 120.6(4) .
C23 C24 H24 119.7 .
C4 C25 H25A 109.5 .
C4 C25 H25B 109.5 .
C4 C25 H25C 109.5 .
H25A C25 H25B 109.5 .
H25A C25 H25C 109.5 .
H25B C25 H25C 109.5 .
C2 C26 C27 113.3(3) .
C2 C26 C33 112.1(3) .
C33 C26 C27 101.1(3) .
C39 C26 C2 105.8(3) .
C39 C26 C27 112.8(3) .
C39 C26 C33 111.9(3) .
C28 C27 C26 123.3(3) .
C28 C27 C32 117.7(3) .
C32 C27 C26 118.8(3) .
C27 C28 H28 119.5 .
C29 C28 C27 120.9(4) .
C29 C28 H28 119.5 .
C28 C29 H29 119.7 .
C30 C29 C28 120.6(4) .
C30 C29 H29 119.7 .
C29 C30 H30 120.2 .
C31 C30 C29 119.6(4) .
C31 C30 H30 120.2 .
C30 C31 H31 120.0 .
C30 C31 C32 120.1(4) .
C32 C31 H31 120.0 .
C27 C32 C31 121.0(4) .
C27 C32 H32 119.5 .
C31 C32 H32 119.5 .
C34 C33 C26 118.5(3) .
C38 C33 C26 123.0(3) .
C38 C33 C34 118.1(3) .
C33 C34 H34 119.6 .
C35 C34 C33 120.7(4) .
C35 C34 H34 119.6 .
C34 C35 H35 119.8 .
C36 C35 C34 120.5(4) .
C36 C35 H35 119.8 .
C35 C36 H36 120.3 .
C35 C36 C37 119.3(4) .
C37 C36 H36 120.3 .
C36 C37 H37 119.8 .
C36 C37 C38 120.3(4) .
C38 C37 H37 119.8 .
C33 C38 C37 121.0(4) .
C33 C38 H38 119.5 .
C37 C38 H38 119.5 .
C40 C39 C26 119.5(3) .
C40 C39 C44 117.6(3) .
C44 C39 C26 122.9(3) .
C39 C40 H40 119.3 .
C41 C40 C39 121.4(3) .
C41 C40 H40 119.3 .
C40 C41 H41 119.8 .
C42 C41 C40 120.5(4) .
C42 C41 H41 119.8 .
C41 C42 H42 120.5 .
C41 C42 C43 118.9(4) .
C43 C42 H42 120.5 .
C42 C43 H43 119.8 .
C44 C43 C42 120.4(3) .
C44 C43 H43 119.8 .
C39 C44 H44 119.5 .
C43 C44 C39 121.0(3) .
C43 C44 H44 119.5 .
Si1 C45 H45A 109.5 .
Si1 C45 H45B 109.5 .
Si1 C45 H45C 109.5 .
H45A C45 H45B 109.5 .
H45A C45 H45C 109.5 .
H45B C45 H45C 109.5 .
Si1 C46 H46A 109.5 .
Si1 C46 H46B 109.5 .
Si1 C46 H46C 109.5 .
H46A C46 H46B 109.5 .
H46A C46 H46C 109.5 .
H46B C46 H46C 109.5 .
Si1 C47 H47A 109.5 .
Si1 C47 H47B 109.5 .
Si1 C47 H47C 109.5 .
H47A C47 H47B 109.5 .
H47A C47 H47C 109.5 .
H47B C47 H47C 109.5 .
Si2 C48 H48A 109.5 .
Si2 C48 H48B 109.5 .
Si2 C48 H48C 109.5 .
H48A C48 H48B 109.5 .
H48A C48 H48C 109.5 .
H48B C48 H48C 109.5 .
Si2 C49 H49A 109.5 .
Si2 C49 H49B 109.5 .
Si2 C49 H49C 109.5 .
H49A C49 H49B 109.5 .
H49A C49 H49C 109.5 .
H49B C49 H49C 109.5 .
Si2 C50 H50A 109.5 .
Si2 C50 H50B 109.5 .
Si2 C50 H50C 109.5 .
H50A C50 H50B 109.5 .
H50A C50 H50C 109.5 .
H50B C50 H50C 109.5 .
H51A C51 H51B 109.5 .
H51A C51 H51C 109.5 .
H51B C51 H51C 109.5 .
C52 C51 H51A 109.5 .
C52 C51 H51B 109.5 .
C52 C51 H51C 109.5 .
C53 C52 C51 121.2(3) .
C53 C52 C51 121.2(3) 2_656
C53 C52 C53 117.7(7) 2_656
C52 C53 H53 119.4 .
C54 C53 C52 121.3(6) .
C54 C53 H53 119.4 .
C53 C54 H54 120.1 .
C53 C54 C55 119.9(7) .
C55 C54 H54 120.1 .
C54 C55 C54 120.1(9) 2_656
C54 C55 H55 120.0 2_656
C54 C55 H55 120.0 .

loop_
_geom_bond_atom_site_label_1
_geom_bond_atom_site_label_2
_geom_bond_distance
_geom_bond_site_symmetry_2
Si1 Mg1 3.1057(15) .
Si1 N3 1.713(3) .
Si1 C45 1.872(4) .
Si1 C46 1.877(4) .
Si1 C47 1.875(4) .
Si2 Mg1 3.1604(15) .
Si2 N3 1.697(3) .
Si2 C48 1.870(4) .
Si2 C49 1.862(4) .
Si2 C50 1.875(4) .
Mg1 O1 1.916(2) .
Mg1 N1 2.123(3) .
Mg1 N2 2.209(3) .
Mg1 N3 1.980(3) .
Mg1 C1 2.818(3) .
Mg1 C16 2.864(4) .
O1 C1 1.321(4) .
O2 C16 1.336(4) .
O2 C17 1.469(4) .
N1 C16 1.276(4) .
N1 C18 1.480(5) .
N2 C7 1.497(4) .
N2 C8 1.487(4) .
N2 C15 1.479(4) .
C1 C2 1.420(5) .
C1 C6 1.421(4) .
C2 C3 1.400(4) .
C2 C26 1.541(4) .
C3 H3 0.9500 .
C3 C4 1.397(4) .
C4 C5 1.379(5) .
C4 C25 1.513(5) .
C5 H5 0.9500 .
C5 C6 1.380(4) .
C6 C7 1.501(5) .
C7 H7A 0.9900 .
C7 H7B 0.9900 .
C8 H8A 0.9900 .
C8 H8B 0.9900 .
C8 C9 1.503(5) .
C9 C10 1.392(5) .
C9 C14 1.391(5) .
C10 H10 0.9500 .
C10 C11 1.385(5) .
C11 H11 0.9500 .
C11 C12 1.375(6) .
C12 H12 0.9500 .
C12 C13 1.377(6) .
C13 H13 0.9500 .
C13 C14 1.379(5) .
C14 H14 0.9500 .
C15 H15A 0.9900 .
C15 H15B 0.9900 .
C15 C16 1.496(5) .
C17 H17A 0.9900 .
C17 H17B 0.9900 .
C17 C18 1.541(5) .
C18 H18 1.0000 .
C18 C19 1.523(5) .
C19 C20 1.375(5) .
C19 C24 1.387(5) .
C20 H20 0.9500 .
C20 C21 1.396(5) .
C21 H21 0.9500 .
C21 C22 1.371(6) .
C22 H22 0.9500 .
C22 C23 1.384(6) .
C23 H23 0.9500 .
C23 C24 1.387(5) .
C24 H24 0.9500 .
C25 H25A 0.9800 .
C25 H25B 0.9800 .
C25 H25C 0.9800 .
C26 C27 1.560(5) .
C26 C33 1.546(5) .
C26 C39 1.536(5) .
C27 C28 1.390(5) .
C27 C32 1.391(5) .
C28 H28 0.9500 .
C28 C29 1.387(5) .
C29 H29 0.9500 .
C29 C30 1.378(5) .
C30 H30 0.9500 .
C30 C31 1.369(6) .
C31 H31 0.9500 .
C31 C32 1.401(5) .
C32 H32 0.9500 .
C33 C34 1.402(5) .
C33 C38 1.384(5) .
C34 H34 0.9500 .
C34 C35 1.387(5) .
C35 H35 0.9500 .
C35 C36 1.383(6) .
C36 H36 0.9500 .
C36 C37 1.383(6) .
C37 H37 0.9500 .
C37 C38 1.393(5) .
C38 H38 0.9500 .
C39 C40 1.390(5) .
C39 C44 1.392(4) .
C40 H40 0.9500 .
C40 C41 1.381(5) .
C41 H41 0.9500 .
C41 C42 1.379(5) .
C42 H42 0.9500 .
C42 C43 1.388(5) .
C43 H43 0.9500 .
C43 C44 1.385(5) .
C44 H44 0.9500 .
C45 H45A 0.9800 .
C45 H45B 0.9800 .
C45 H45C 0.9800 .
C46 H46A 0.9800 .
C46 H46B 0.9800 .
C46 H46C 0.9800 .
C47 H47A 0.9800 .
C47 H47B 0.9800 .
C47 H47C 0.9800 .
C48 H48A 0.9800 .
C48 H48B 0.9800 .
C48 H48C 0.9800 .
C49 H49A 0.9800 .
C49 H49B 0.9800 .
C49 H49C 0.9800 .
C50 H50A 0.9800 .
C50 H50B 0.9800 .
C50 H50C 0.9800 .
C51 H51A 0.9800 .
C51 H51B 0.9800 .
C51 H51C 0.9800 .
C51 C52 1.499(10) .
C52 C53 1.390(6) 2_656
C52 C53 1.390(6) .
C53 H53 0.9500 .
C53 C54 1.361(7) .
C54 H54 0.9500 .
C54 C55 1.376(7) .
C55 C54 1.376(7) 2_656
C55 H55 0.9500 .

loop_
_geom_torsion_atom_site_label_1
_geom_torsion_atom_site_label_2
_geom_torsion_atom_site_label_3
_geom_torsion_atom_site_label_4
_geom_torsion
_geom_torsion_site_symmetry_1
_geom_torsion_site_symmetry_4
Mg1 Si1 N3 Si2 166.5(3) . .
Mg1 Si2 N3 Si1 -166.1(3) . .
Mg1 O1 C1 C2 -138.6(3) . .
Mg1 O1 C1 C6 42.9(4) . .
Mg1 N1 C16 O2 159.4(2) . .
Mg1 N1 C16 C15 -23.7(4) . .
Mg1 N1 C18 C17 -141.7(3) . .
Mg1 N1 C18 C19 97.4(4) . .
Mg1 N2 C7 C6 57.3(3) . .
Mg1 N2 C8 C9 167.7(3) . .
Mg1 N2 C15 C16 -20.4(3) . .
Mg1 C1 C2 C3 127.6(3) . .
Mg1 C1 C2 C26 -45.4(5) . .
Mg1 C1 C6 C5 -146.3(3) . .
Mg1 C1 C6 C7 36.7(3) . .
O1 C1 C2 C3 168.0(3) . .
O1 C1 C2 C26 -4.9(5) . .
O1 C1 C6 C5 -170.0(3) . .
O1 C1 C6 C7 13.0(5) . .
O2 C17 C18 N1 -21.1(3) . .
O2 C17 C18 C19 97.7(4) . .
N1 C18 C19 C20 -122.8(4) . .
N1 C18 C19 C24 57.4(4) . .
N2 C8 C9 C10 97.7(4) . .
N2 C8 C9 C14 -86.1(4) . .
N2 C15 C16 Mg1 14.7(2) . .
N2 C15 C16 O2 -152.3(3) . .
N2 C15 C16 N1 30.8(5) . .
C1 C2 C3 C4 6.0(5) . .
C1 C2 C26 C27 -50.5(4) . .
C1 C2 C26 C33 -164.3(3) . .
C1 C2 C26 C39 73.6(4) . .
C1 C6 C7 N2 -73.3(4) . .
C2 C1 C6 C5 11.5(5) . .
C2 C1 C6 C7 -165.5(3) . .
C2 C3 C4 C5 3.8(5) . .
C2 C3 C4 C25 -175.6(3) . .
C2 C26 C27 C28 -13.9(4) . .
C2 C26 C27 C32 171.2(3) . .
C2 C26 C33 C34 51.6(4) . .
C2 C26 C33 C38 -136.2(3) . .
C2 C26 C39 C40 68.5(4) . .
C2 C26 C39 C44 -109.2(4) . .
C3 C2 C26 C27 136.9(3) . .
C3 C2 C26 C33 23.1(4) . .
C3 C2 C26 C39 -99.1(3) . .
C3 C4 C5 C6 -6.2(5) . .
C4 C5 C6 C1 -1.5(5) . .
C4 C5 C6 C7 175.4(3) . .
C5 C6 C7 N2 109.8(4) . .
C6 C1 C2 C3 -13.5(5) . .
C6 C1 C2 C26 173.5(3) . .
C7 N2 C8 C9 55.3(4) . .
C7 N2 C15 C16 92.6(3) . .
C8 N2 C7 C6 172.8(3) . .
C8 N2 C15 C16 -142.5(3) . .
C8 C9 C10 C11 177.0(4) . .
C8 C9 C14 C13 -177.5(3) . .
C9 C10 C11 C12 -0.2(6) . .
C10 C9 C14 C13 -1.1(5) . .
C10 C11 C12 C13 0.3(7) . .
C11 C12 C13 C14 -0.8(6) . .
C12 C13 C14 C9 1.2(6) . .
C14 C9 C10 C11 0.6(5) . .
C15 N2 C7 C6 -60.6(4) . .
C15 N2 C8 C9 -68.8(4) . .
C16 O2 C17 C18 19.0(3) . .
C16 N1 C18 C17 16.2(4) . .
C16 N1 C18 C19 -104.7(3) . .
C17 O2 C16 Mg1 26.4(6) . .
C17 O2 C16 N1 -9.8(4) . .
C17 O2 C16 C15 173.1(3) . .
C17 C18 C19 C20 123.5(4) . .
C17 C18 C19 C24 -56.3(5) . .
C18 N1 C16 Mg1 -164.2(3) . .
C18 N1 C16 O2 -4.8(4) . .
C18 N1 C16 C15 172.2(3) . .
C18 C19 C20 C21 -178.5(4) . .
C18 C19 C24 C23 179.6(4) . .
C19 C20 C21 C22 -1.1(7) . .
C20 C19 C24 C23 -0.3(6) . .
C20 C21 C22 C23 -0.1(7) . .
C21 C22 C23 C24 1.1(7) . .
C22 C23 C24 C19 -0.9(6) . .
C24 C19 C20 C21 1.3(6) . .
C25 C4 C5 C6 173.3(3) . .
C26 C2 C3 C4 178.8(3) . .
C26 C27 C28 C29 -177.4(3) . .
C26 C27 C32 C31 178.4(3) . .
C26 C33 C34 C35 172.6(3) . .
C26 C33 C38 C37 -172.9(3) . .
C26 C39 C40 C41 177.1(3) . .
C26 C39 C44 C43 -178.0(3) . .
C27 C26 C33 C34 -69.4(3) . .
C27 C26 C33 C38 102.8(3) . .
C27 C26 C39 C40 -167.1(3) . .
C27 C26 C39 C44 15.2(5) . .
C27 C28 C29 C30 -0.1(6) . .
C28 C27 C32 C31 3.2(5) . .
C28 C29 C30 C31 1.8(6) . .
C29 C30 C31 C32 -1.0(6) . .
C30 C31 C32 C27 -1.6(6) . .
C32 C27 C28 C29 -2.4(5) . .
C33 C26 C27 C28 106.3(4) . .
C33 C26 C27 C32 -68.6(4) . .
C33 C26 C39 C40 -53.9(4) . .
C33 C26 C39 C44 128.5(3) . .
C33 C34 C35 C36 0.4(5) . .
C34 C33 C38 C37 -0.7(5) . .
C34 C35 C36 C37 -0.2(6) . .
C35 C36 C37 C38 -0.4(6) . .
C36 C37 C38 C33 0.9(6) . .
C38 C33 C34 C35 0.0(5) . .
C39 C26 C27 C28 -134.1(3) . .
C39 C26 C27 C32 51.0(4) . .
C39 C26 C33 C34 170.3(3) . .
C39 C26 C33 C38 -17.5(4) . .
C39 C40 C41 C42 1.6(6) . .
C40 C39 C44 C43 4.3(5) . .
C40 C41 C42 C43 2.8(6) . .
C41 C42 C43 C44 -3.5(6) . .
C42 C43 C44 C39 -0.1(6) . .
C44 C39 C40 C41 -5.1(5) . .
C45 Si1 N3 Si2 101.3(2) . .
C45 Si1 N3 Mg1 -65.3(2) . .
C46 Si1 N3 Si2 -140.9(2) . .
C46 Si1 N3 Mg1 52.5(2) . .
C47 Si1 N3 Si2 -20.2(3) . .
C47 Si1 N3 Mg1 173.21(17) . .
C48 Si2 N3 Si1 63.9(3) . .
C48 Si2 N3 Mg1 -130.1(2) . .
C49 Si2 N3 Si1 -59.7(3) . .
C49 Si2 N3 Mg1 106.3(2) . .
C50 Si2 N3 Si1 -178.4(2) . .
C50 Si2 N3 Mg1 -12.3(3) . .
C51 C52 C53 C54 -180.0(4) . .
C52 C53 C54 C55 0.0(7) . .
C53 C52 C53 C54 0.0(4) 2_656 .
C53 C54 C55 C54 0.0(4) . 2_656
